data_1573064
loop_
_publ_author_name
'Pal, Souvik'
'Majumder, Satyajit'
'Niyogi, Sovan'
'Shyamal, Pranay'
'Mondal, Debabrata'
'Das, Bishnu'
'Bisai, Alakesh'

_publ_section_title
;
 Total synthesis of atropodiastereomers of heterodimeric
 <i>Amaryllidaceae</i> alkaloids: narcipavline and narcikachnine.
;
_journal_issue 47
_journal_name_full 'Chemical science'
_journal_page_first 19851
_journal_page_last 19857
_journal_paper_doi 10.1039/d4sc04361h
_journal_volume 15
_journal_year 2024
_chemical_formula_moiety 'C17 H19 N O4'
_chemical_formula_sum 'C17 H19 N O4'
_chemical_formula_weight 301.33
_space_group_crystal_system monoclinic
_space_group_IT_number 14
_space_group_name_Hall '-P 2yn'
_space_group_name_H-M_alt 'P 1 21/n 1'
_atom_sites_solution_hydrogens geom
_atom_sites_solution_primary dual
_audit_block_doi 10.5517/ccdc.csd.cc2jb7kp
_audit_creation_date 2024-02-18
_audit_creation_method
;
Olex2 1.5
(compiled 2023.08.24 svn.re1ec1418 for OlexSys, GUI svn.r6817)
;
_audit_update_record
;
2024-02-18 deposited with the CCDC.	2024-10-31 downloaded from the CCDC.
;
_cell_angle_alpha 90
_cell_angle_beta 105.393(2)
_cell_angle_gamma 90
_cell_formula_units_Z 4
_cell_length_a 9.7354(2)
_cell_length_b 15.3138(2)
_cell_length_c 9.9359(2)
_cell_measurement_reflns_used 13575
_cell_measurement_temperature 100.01(15)
_cell_measurement_theta_max 68.0000
_cell_measurement_theta_min 2.8180
_cell_volume 1428.17(5)
_computing_cell_refinement 'CrysAlisPro 1.171.42.73a (Rigaku OD, 2022)'
_computing_data_collection 'CrysAlisPro 1.171.42.73a (Rigaku OD, 2022)'
_computing_data_reduction 'CrysAlisPro 1.171.42.73a (Rigaku OD, 2022)'
_computing_molecular_graphics 'Olex2 1.5 (Dolomanov et al., 2009)'
_computing_publication_material 'Olex2 1.5 (Dolomanov et al., 2009)'
_computing_structure_refinement 'SHELXL 2018/3 (Sheldrick, 2015)'
_computing_structure_solution 'SHELXT 2018/2 (Sheldrick, 2018)'
_diffrn_ambient_environment N~2~
_diffrn_ambient_temperature 100.01(15)
_diffrn_detector 'Hybrid Pixel Array Detector'
_diffrn_detector_area_resol_mean 10.0000
_diffrn_detector_type HyPix3000
_diffrn_measured_fraction_theta_full 0.999
_diffrn_measured_fraction_theta_max 0.991
_diffrn_measurement_details
;
List of Runs (angles in degrees, time in seconds):

  # Type    Start    End  Width  t~exp~   \w     \q     \k     \f   Frames
#--------------------------------------------------------------------------
  1  \w    -98.00 -20.00   0.50    0.22    --  -40.58 140.00  44.00  156
  2  \w    -90.00 -15.00   0.50    0.22    --  -40.58 130.00-128.00  150
  3  \w     42.00 101.00   0.50    0.22    --   40.58-140.00 -13.00  118
  4  \w     37.00  93.00   0.50    0.22    --   40.58-130.00 159.00  112
  5  \w   -150.00 -63.00   0.50    0.86    --  -82.50-140.00 -13.00  174
  6  \w   -148.00 -69.00   0.50    0.86    --  -82.50-130.00 159.00  158
  7  \w    -98.00 -20.00   0.50    0.86    --  -82.50 140.00  44.00  156
  8  \w     37.00 116.00   0.50    0.86    --   96.35-130.00 159.00  158
  9  \w     42.00 124.00   0.50    0.86    --   96.35-140.00 -13.00  164
 10  \w     84.00 164.00   0.50    0.86    --   96.35 140.00  44.00  160
 11  \w    -24.00  35.00   0.50    0.22    --  -40.58  12.00 -90.00  118
 12  \w    -31.00  30.00   0.50    0.22    --  -40.58  25.00   0.00  122
 13  \w   -107.00 -21.00   0.50    0.22    --  -40.58 -50.00 150.00  172
 14  \w    -24.00  35.00   0.50    0.22    --  -40.58  12.00 -60.00  118
 15  \w    -35.00  24.00   0.50    0.22    --   40.58 -12.00-150.00  118
 16  \w    -29.00  31.00   0.50    0.22    --   40.58 -25.00 150.00  120
 17  \w    -35.00  24.00   0.50    0.22    --   40.58 -12.00-120.00  118
 18  \w   -146.00 -78.00   0.50    0.86    --  -82.50-117.00 120.00  136
 19  \w    -47.00 -15.00   0.50    0.86    --  -82.50  42.00 120.00   64
 20  \w    -68.00 -14.00   0.50    0.86    --  -82.50  59.00-150.00  108
 21  \w    -47.00 -15.00   0.50    0.86    --  -82.50  42.00  90.00   64
 22  \w     30.00  57.00   0.50    0.86    --   96.35 -50.00 -90.00   54
 23  \w     28.00 105.00   0.50    0.86    --   96.35 -77.00-180.00  154
 24  \w     30.00  57.00   0.50    0.86    --   96.35 -50.00  30.00   54
 25  \w     30.00  57.00   0.50    0.86    --   96.35 -50.00 -30.00   54
 26  \w     83.00 164.00   0.50    0.86    --   96.35  33.00-150.00  162
 27  \w     33.00 110.00   0.50    0.86    --   96.35-117.00-150.00  154
 28  \w     71.00 170.00   0.50    0.86    --   96.35  17.00-180.00  198
 29  \w     33.00 110.00   0.50    0.86    --   96.35-117.00-180.00  154
 30  \w     29.00  83.00   0.50    0.86    --   96.35 -68.00 120.00  108
 31  \w     30.00  57.00   0.50    0.86    --   96.35 -50.00-180.00   54
 32  \w     81.00 165.00   0.50    0.86    --   96.35 145.00   0.00  168
 33  \w     28.00  68.00   0.50    0.86    --   96.35 -59.00-120.00   80
 34  \w    105.00 170.00   0.50    0.86    --   96.35  96.00  90.00  130
 35  \w    105.00 170.00   0.50    0.86    --   96.35  96.00 120.00  130
 36  \w   -108.00 -17.00   0.50    0.22    --  -40.58 -64.00  60.00  182
 37  \w   -108.00 -17.00   0.50    0.22    --  -40.58 -64.00 120.00  182
 38  \w   -109.00 -14.00   0.50    0.22    --  -40.58 -77.00  30.00  190
 39  \w   -107.00 -25.00   0.50    0.22    --  -40.58 -38.00 -60.00  164
 40  \w   -109.00 -14.00   0.50    0.22    --  -40.58 -77.00 -60.00  190
 41  \w   -109.00 -14.00   0.50    0.22    --  -40.58 -77.00-150.00  190
 42  \w   -109.00 -14.00   0.50    0.22    --  -40.58 -77.00-120.00  190
 43  \w   -108.00 -17.00   0.50    0.22    --  -40.58 -64.00 -90.00  182
 44  \w    -67.00  28.00   0.50    0.22    --  -40.58  77.00 120.00  190
 45  \w   -109.00 -14.00   0.50    0.22    --  -40.58 -77.00   0.00  190
 46  \w   -151.00 -61.00   0.50    0.86    --  -82.50 -59.00  60.00  180
 47  \w   -150.00 -58.00   0.50    0.86    --  -82.50 -68.00 -30.00  184
 48  \w   -151.00 -55.00   0.50    0.86    --  -82.50 -77.00 120.00  192
 49  \w   -150.00 -58.00   0.50    0.86    --  -82.50 -68.00  30.00  184
 50  \w     29.00  83.00   0.50    0.86    --   96.35 -68.00   0.00  108
 51  \w     72.00 164.00   0.50    0.86    --   96.35  68.00-120.00  184
 52  \w     80.00 164.00   0.50    0.86    --   96.35  42.00 -60.00  168
 53  \w     81.00 167.00   0.50    0.86    --   96.35  25.00   0.00  172
 54  \w     70.00 165.00   0.50    0.86    --   96.35  77.00 150.00  190
 55  \w     23.00 106.00   0.50    0.86    --   96.35 -96.00   0.00  166
;
_diffrn_measurement_device 'four-circle diffractometer'
_diffrn_measurement_device_type 'XtaLAB Synergy, Dualflex, HyPix3000'
_diffrn_measurement_method '\w scans'
_diffrn_orient_matrix_type 'CrysAlisPro convention (1999,Acta A55,543-557)'
_diffrn_orient_matrix_UB_11 -0.0227941000
_diffrn_orient_matrix_UB_12 -0.0966986000
_diffrn_orient_matrix_UB_13 -0.0429180000
_diffrn_orient_matrix_UB_21 0.1009739000
_diffrn_orient_matrix_UB_22 -0.0273401000
_diffrn_orient_matrix_UB_23 0.1410377000
_diffrn_orient_matrix_UB_31 -0.1274181000
_diffrn_orient_matrix_UB_32 -0.0043854000
_diffrn_orient_matrix_UB_33 0.0643064000
_diffrn_radiation_monochromator mirror
_diffrn_radiation_probe x-ray
_diffrn_radiation_type 'Cu K\a'
_diffrn_radiation_wavelength 1.54184
_diffrn_reflns_av_R_equivalents 0.0585
_diffrn_reflns_av_unetI/netI 0.0270
_diffrn_reflns_Laue_measured_fraction_full 0.999
_diffrn_reflns_Laue_measured_fraction_max 0.991
_diffrn_reflns_limit_h_max 9
_diffrn_reflns_limit_h_min -11
_diffrn_reflns_limit_k_max 18
_diffrn_reflns_limit_k_min -18
_diffrn_reflns_limit_l_max 11
_diffrn_reflns_limit_l_min -11
_diffrn_reflns_number 20564
_diffrn_reflns_point_group_measured_fraction_full 0.999
_diffrn_reflns_point_group_measured_fraction_max 0.991
_diffrn_reflns_theta_full 67.684
_diffrn_reflns_theta_max 68.239
_diffrn_reflns_theta_min 5.447
_diffrn_source 'micro-focus sealed X-ray tube'
_diffrn_source_type 'PhotonJet (Cu) X-ray Source'
_exptl_absorpt_coefficient_mu 0.821
_exptl_absorpt_correction_T_max 1.00000
_exptl_absorpt_correction_T_min 0.24868
_exptl_absorpt_correction_type multi-scan
_exptl_absorpt_process_details
;
CrysAlisPro 1.171.42.73a (Rigaku Oxford Diffraction, 2022)
Empirical absorption correction using spherical harmonics,
implemented in SCALE3 ABSPACK scaling algorithm.
;
_exptl_crystal_colour 'clear brownish yellow'
_exptl_crystal_colour_lustre clear
_exptl_crystal_colour_modifier brownish
_exptl_crystal_colour_primary yellow
_exptl_crystal_density_diffrn 1.401
_exptl_crystal_description block
_exptl_crystal_F_000 640
_exptl_crystal_size_max 0.04
_exptl_crystal_size_mid 0.02
_exptl_crystal_size_min 0.01
_refine_diff_density_max 0.244
_refine_diff_density_min -0.269
_refine_diff_density_rms 0.047
_refine_ls_extinction_method none
_refine_ls_goodness_of_fit_ref 1.057
_refine_ls_hydrogen_treatment constr
_refine_ls_matrix_type full
_refine_ls_number_parameters 202
_refine_ls_number_reflns 2597
_refine_ls_number_restraints 0
_refine_ls_restrained_S_all 1.057
_refine_ls_R_factor_all 0.0408
_refine_ls_R_factor_gt 0.0376
_refine_ls_shift/su_max 0.000
_refine_ls_shift/su_mean 0.000
_refine_ls_structure_factor_coef Fsqd
_refine_ls_weighting_details 'w=1/[\s^2^(Fo^2^)+(0.0558P)^2^+0.5406P] where P=(Fo^2^+2Fc^2^)/3'
_refine_ls_weighting_scheme calc
_refine_ls_wR_factor_gt 0.0999
_refine_ls_wR_factor_ref 0.1028
_reflns_Friedel_coverage 0.000
_reflns_number_gt 2347
_reflns_number_total 2597
_reflns_threshold_expression 'I > 2\s(I)'
_cod_data_source_file d4sc04361h2.cif
_cod_data_source_block ab_aya_sp02261br_auto
_cod_depositor_comments 'Adding full bibliography for 1573064--1573066.cif.'
_cod_database_code 1573064
_shelx_shelxl_version_number 2018/3
_chemical_oxdiff_formula 'C H N O'
_chemical_oxdiff_usercomment LT
_shelx_space_group_comment
;
The symmetry employed for this shelxl refinement is uniquely defined
by the following loop, which should always be used as a source of
symmetry information in preference to the above space-group names.
They are only intended as comments.
;
_olex2_refinement_description
;
1.a Ternary CH refined with riding coordinates:
 C13(H13), C2(H2)
1.b Secondary CH2 refined with riding coordinates:
 C6(H6A,H6B), C1(H1A,H1B), C9(H9A,H9B)
1.c Aromatic/amide H refined with riding coordinates:
 C16(H16), C15(H15), C4(H4), C3(H3)
1.d Idealised Me refined as rotating group:
 C8(H8A,H8B,H8C), C17(H17A,H17B,H17C)
1.e Idealised tetrahedral OH refined as rotating group:
 O1(H1)
;
_olex2_submission_special_instructions 'No special instructions were received'
_oxdiff_exptl_absorpt_empirical_details
;
Empirical correction (ABSPACK) includes:
- Absorption correction using spherical harmonics
- Frame scaling
;
_oxdiff_exptl_absorpt_empirical_full_max 2.769
_oxdiff_exptl_absorpt_empirical_full_min 0.579

loop_
_space_group_symop_operation_xyz
'x, y, z'
'-x+1/2, y+1/2, -z+1/2'
'-x, -y, -z'
'x-1/2, -y-1/2, z-1/2'

loop_
_atom_site_label
_atom_site_type_symbol
_atom_site_fract_x
_atom_site_fract_y
_atom_site_fract_z
_atom_site_U_iso_or_equiv
_atom_site_adp_type
_atom_site_occupancy
_atom_site_site_symmetry_order
_atom_site_calc_flag
_atom_site_refinement_flags_posn
_atom_site_refinement_flags_adp
_atom_site_refinement_flags_occupancy
_atom_site_disorder_assembly
_atom_site_disorder_group
O3 O 0.53221(10) 0.82900(6) 0.33049(9) 0.0185(2) Uani 1 1 d . . . . .
O4 O 0.50047(10) 0.82325(6) 0.60068(10) 0.0220(2) Uani 1 1 d . . . . .
O2 O 0.36500(11) 0.58637(6) -0.12589(10) 0.0235(2) Uani 1 1 d . . . . .
O1 O 0.40144(11) 0.97134(6) 0.15745(10) 0.0253(3) Uani 1 1 d . . . . .
H1 H 0.418126 0.947791 0.236504 0.038 Uiso 1 1 calc R U . . .
N1 N 0.33826(12) 0.54200(7) 0.08416(12) 0.0201(3) Uani 1 1 d . . . . .
C11 C 0.44437(14) 0.68928(9) 0.28905(13) 0.0176(3) Uani 1 1 d . . . . .
C12 C 0.47648(14) 0.75761(9) 0.38242(14) 0.0179(3) Uani 1 1 d . . . . .
C16 C 0.39081(14) 0.60052(9) 0.46361(14) 0.0194(3) Uani 1 1 d . . . . .
H16 H 0.361734 0.546272 0.493412 0.023 Uiso 1 1 calc R U . . .
C15 C 0.41838(14) 0.67057(9) 0.55719(14) 0.0199(3) Uani 1 1 d . . . . .
H15 H 0.406282 0.663405 0.648326 0.024 Uiso 1 1 calc R U . . .
C5 C 0.47017(14) 0.72026(9) 0.15299(13) 0.0172(3) Uani 1 1 d . . . . .
C10 C 0.40466(14) 0.60778(9) 0.32770(14) 0.0181(3) Uani 1 1 d . . . . .
C7 C 0.40559(14) 0.58711(8) 0.00288(14) 0.0190(3) Uani 1 1 d . . . . .
C4 C 0.33048(14) 0.75770(9) 0.06384(13) 0.0178(3) Uani 1 1 d . . . . .
H4 H 0.252099 0.718992 0.033453 0.021 Uiso 1 1 calc R U . . .
C6 C 0.52785(14) 0.64653(9) 0.07729(14) 0.0193(3) Uani 1 1 d . . . . .
H6A H 0.573836 0.671954 0.008595 0.023 Uiso 1 1 calc R U . . .
H6B H 0.600204 0.612238 0.145735 0.023 Uiso 1 1 calc R U . . .
C1 C 0.57437(14) 0.86845(9) 0.10854(14) 0.0201(3) Uani 1 1 d . . . . .
H1A H 0.604960 0.846243 0.027493 0.024 Uiso 1 1 calc R U . . .
H1B H 0.643040 0.913905 0.154871 0.024 Uiso 1 1 calc R U . . .
C3 C 0.31122(14) 0.84093(9) 0.02586(14) 0.0199(3) Uani 1 1 d . . . . .
H3 H 0.218303 0.858615 -0.024643 0.024 Uiso 1 1 calc R U . . .
C14 C 0.46345(14) 0.75087(9) 0.51814(14) 0.0186(3) Uani 1 1 d . . . . .
C13 C 0.57641(14) 0.79469(9) 0.20939(13) 0.0177(3) Uani 1 1 d . . . . .
H13 H 0.675007 0.770311 0.241563 0.021 Uiso 1 1 calc R U . . .
C9 C 0.39812(15) 0.52855(9) 0.23544(14) 0.0206(3) Uani 1 1 d . . . . .
H9A H 0.495933 0.505256 0.250850 0.025 Uiso 1 1 calc R U . . .
H9B H 0.340758 0.483181 0.266369 0.025 Uiso 1 1 calc R U . . .
C2 C 0.42651(15) 0.90897(9) 0.05741(14) 0.0208(3) Uani 1 1 d . . . . .
H2 H 0.422564 0.941115 -0.031138 0.025 Uiso 1 1 calc R U . . .
C8 C 0.20674(15) 0.49503(10) 0.01959(15) 0.0246(3) Uani 1 1 d . . . . .
H8A H 0.181458 0.504081 -0.081660 0.037 Uiso 1 1 calc R U . . .
H8B H 0.129855 0.516931 0.057148 0.037 Uiso 1 1 calc R U . . .
H8C H 0.220657 0.432539 0.039947 0.037 Uiso 1 1 calc R U . . .
C17 C 0.52111(18) 0.81153(10) 0.74706(15) 0.0288(4) Uani 1 1 d . . . . .
H17A H 0.431277 0.793195 0.765265 0.043 Uiso 1 1 calc R U . . .
H17B H 0.552457 0.866703 0.795468 0.043 Uiso 1 1 calc R U . . .
H17C H 0.593781 0.766639 0.781057 0.043 Uiso 1 1 calc R U . . .

loop_
_atom_site_aniso_label
_atom_site_aniso_U_11
_atom_site_aniso_U_22
_atom_site_aniso_U_33
_atom_site_aniso_U_23
_atom_site_aniso_U_13
_atom_site_aniso_U_12
O3 0.0219(5) 0.0202(5) 0.0144(5) 0.0000(4) 0.0066(4) -0.0018(4)
O4 0.0297(5) 0.0221(5) 0.0150(5) -0.0019(4) 0.0071(4) -0.0015(4)
O2 0.0274(5) 0.0270(5) 0.0162(5) -0.0016(4) 0.0059(4) 0.0026(4)
O1 0.0292(6) 0.0216(5) 0.0251(5) -0.0019(4) 0.0072(4) 0.0016(4)
N1 0.0214(6) 0.0216(6) 0.0164(6) -0.0011(4) 0.0035(5) -0.0004(5)
C11 0.0144(6) 0.0229(7) 0.0152(6) 0.0010(5) 0.0036(5) 0.0020(5)
C12 0.0165(6) 0.0197(6) 0.0177(6) 0.0025(5) 0.0046(5) 0.0008(5)
C16 0.0185(7) 0.0211(7) 0.0191(7) 0.0031(5) 0.0058(5) -0.0002(5)
C15 0.0202(7) 0.0256(7) 0.0150(6) 0.0022(5) 0.0065(5) 0.0012(5)
C5 0.0171(6) 0.0200(6) 0.0146(6) 0.0009(5) 0.0046(5) 0.0000(5)
C10 0.0153(6) 0.0211(7) 0.0175(7) 0.0006(5) 0.0037(5) 0.0009(5)
C7 0.0213(7) 0.0190(7) 0.0175(7) -0.0010(5) 0.0064(5) 0.0050(5)
C4 0.0165(7) 0.0235(7) 0.0133(6) -0.0017(5) 0.0037(5) -0.0007(5)
C6 0.0199(7) 0.0223(7) 0.0167(6) 0.0005(5) 0.0067(5) 0.0012(5)
C1 0.0217(7) 0.0231(7) 0.0164(6) 0.0007(5) 0.0068(5) -0.0034(5)
C3 0.0177(7) 0.0240(7) 0.0174(7) 0.0003(5) 0.0034(5) 0.0011(5)
C14 0.0183(7) 0.0209(7) 0.0166(6) -0.0021(5) 0.0048(5) 0.0014(5)
C13 0.0173(6) 0.0221(7) 0.0146(6) -0.0012(5) 0.0056(5) -0.0004(5)
C9 0.0245(7) 0.0203(7) 0.0170(7) 0.0021(5) 0.0052(5) 0.0002(5)
C2 0.0240(7) 0.0206(7) 0.0180(7) 0.0013(5) 0.0057(5) -0.0008(5)
C8 0.0229(7) 0.0265(7) 0.0233(7) -0.0026(6) 0.0043(6) -0.0034(6)
C17 0.0427(9) 0.0299(8) 0.0156(7) -0.0031(6) 0.0109(6) -0.0066(7)

loop_
_atom_type_symbol
_atom_type_description
_atom_type_scat_dispersion_real
_atom_type_scat_dispersion_imag
_atom_type_scat_source
C C 0.0181 0.0091 'International Tables Vol C Tables 4.2.6.8 and 6.1.1.4'
H H 0.0000 0.0000 'International Tables Vol C Tables 4.2.6.8 and 6.1.1.4'
N N 0.0311 0.0180 'International Tables Vol C Tables 4.2.6.8 and 6.1.1.4'
O O 0.0492 0.0322 'International Tables Vol C Tables 4.2.6.8 and 6.1.1.4'

loop_
_geom_angle_atom_site_label_1
_geom_angle_atom_site_label_2
_geom_angle_atom_site_label_3
_geom_angle
_geom_angle_site_symmetry_1
_geom_angle_site_symmetry_3
_geom_angle_publ_flag
C12 O3 C13 104.55(9) . . ?
C14 O4 C17 116.91(11) . . ?
C2 O1 H1 109.5 . . ?
C7 N1 C9 123.72(11) . . ?
C7 N1 C8 119.68(11) . . ?
C8 N1 C9 116.23(11) . . ?
C12 C11 C5 107.53(11) . . ?
C12 C11 C10 121.71(12) . . ?
C10 C11 C5 130.66(12) . . ?
O3 C12 C14 124.56(12) . . ?
C11 C12 O3 113.03(11) . . ?
C11 C12 C14 122.23(12) . . ?
C15 C16 H16 119.0 . . ?
C10 C16 H16 119.0 . . ?
C10 C16 C15 122.08(13) . . ?
C16 C15 H15 119.7 . . ?
C14 C15 C16 120.69(12) . . ?
C14 C15 H15 119.7 . . ?
C11 C5 C4 107.62(10) . . ?
C11 C5 C6 111.95(11) . . ?
C11 C5 C13 99.29(10) . . ?
C4 C5 C6 112.09(10) . . ?
C4 C5 C13 110.02(11) . . ?
C13 C5 C6 114.99(11) . . ?
C11 C10 C16 116.34(12) . . ?
C11 C10 C9 121.53(12) . . ?
C16 C10 C9 121.54(12) . . ?
O2 C7 N1 122.68(13) . . ?
O2 C7 C6 120.13(12) . . ?
N1 C7 C6 116.98(11) . . ?
C5 C4 H4 117.9 . . ?
C3 C4 C5 124.25(12) . . ?
C3 C4 H4 117.9 . . ?
C5 C6 H6A 109.8 . . ?
C5 C6 H6B 109.8 . . ?
C7 C6 C5 109.57(11) . . ?
C7 C6 H6A 109.8 . . ?
C7 C6 H6B 109.8 . . ?
H6A C6 H6B 108.2 . . ?
H1A C1 H1B 107.9 . . ?
C13 C1 H1A 109.3 . . ?
C13 C1 H1B 109.3 . . ?
C13 C1 C2 111.79(11) . . ?
C2 C1 H1A 109.3 . . ?
C2 C1 H1B 109.3 . . ?
C4 C3 H3 117.8 . . ?
C4 C3 C2 124.40(12) . . ?
C2 C3 H3 117.8 . . ?
O4 C14 C12 116.31(12) . . ?
O4 C14 C15 126.83(12) . . ?
C12 C14 C15 116.83(12) . . ?
O3 C13 C5 104.27(10) . . ?
O3 C13 C1 108.65(10) . . ?
O3 C13 H13 109.6 . . ?
C5 C13 H13 109.6 . . ?
C1 C13 C5 115.06(11) . . ?
C1 C13 H13 109.6 . . ?
N1 C9 C10 116.58(11) . . ?
N1 C9 H9A 108.1 . . ?
N1 C9 H9B 108.1 . . ?
C10 C9 H9A 108.1 . . ?
C10 C9 H9B 108.1 . . ?
H9A C9 H9B 107.3 . . ?
O1 C2 C1 110.89(11) . . ?
O1 C2 C3 110.41(11) . . ?
O1 C2 H2 107.8 . . ?
C1 C2 H2 107.8 . . ?
C3 C2 C1 111.96(11) . . ?
C3 C2 H2 107.8 . . ?
N1 C8 H8A 109.5 . . ?
N1 C8 H8B 109.5 . . ?
N1 C8 H8C 109.5 . . ?
H8A C8 H8B 109.5 . . ?
H8A C8 H8C 109.5 . . ?
H8B C8 H8C 109.5 . . ?
O4 C17 H17A 109.5 . . ?
O4 C17 H17B 109.5 . . ?
O4 C17 H17C 109.5 . . ?
H17A C17 H17B 109.5 . . ?
H17A C17 H17C 109.5 . . ?
H17B C17 H17C 109.5 . . ?

loop_
_geom_bond_atom_site_label_1
_geom_bond_atom_site_label_2
_geom_bond_distance
_geom_bond_site_symmetry_2
_geom_bond_publ_flag
O3 C12 1.3799(16) . ?
O3 C13 1.4778(15) . ?
O4 C14 1.3691(16) . ?
O4 C17 1.4257(16) . ?
O2 C7 1.2349(16) . ?
O1 H1 0.8400 . ?
O1 C2 1.4452(16) . ?
N1 C7 1.3565(18) . ?
N1 C9 1.4752(17) . ?
N1 C8 1.4603(18) . ?
C11 C12 1.3781(19) . ?
C11 C5 1.5152(18) . ?
C11 C10 1.3905(19) . ?
C12 C14 1.3915(19) . ?
C16 H16 0.9500 . ?
C16 C15 1.3982(19) . ?
C16 C10 1.3967(19) . ?
C15 H15 0.9500 . ?
C15 C14 1.3947(19) . ?
C5 C4 1.5242(17) . ?
C5 C6 1.5428(18) . ?
C5 C13 1.5412(18) . ?
C10 C9 1.5118(18) . ?
C7 C6 1.5246(19) . ?
C4 H4 0.9500 . ?
C4 C3 1.3283(19) . ?
C6 H6A 0.9900 . ?
C6 H6B 0.9900 . ?
C1 H1A 0.9900 . ?
C1 H1B 0.9900 . ?
C1 C13 1.5065(18) . ?
C1 C2 1.5255(19) . ?
C3 H3 0.9500 . ?
C3 C2 1.5023(19) . ?
C13 H13 1.0000 . ?
C9 H9A 0.9900 . ?
C9 H9B 0.9900 . ?
C2 H2 1.0000 . ?
C8 H8A 0.9800 . ?
C8 H8B 0.9800 . ?
C8 H8C 0.9800 . ?
C17 H17A 0.9800 . ?
C17 H17B 0.9800 . ?
C17 H17C 0.9800 . ?

loop_
_geom_torsion_atom_site_label_1
_geom_torsion_atom_site_label_2
_geom_torsion_atom_site_label_3
_geom_torsion_atom_site_label_4
_geom_torsion
_geom_torsion_site_symmetry_1
_geom_torsion_site_symmetry_2
_geom_torsion_site_symmetry_3
_geom_torsion_site_symmetry_4
_geom_torsion_publ_flag
O3 C12 C14 O4 4.52(19) . . . . ?
O3 C12 C14 C15 -173.59(12) . . . . ?
O2 C7 C6 C5 110.54(14) . . . . ?
N1 C7 C6 C5 -64.20(15) . . . . ?
C11 C12 C14 O4 179.23(12) . . . . ?
C11 C12 C14 C15 1.1(2) . . . . ?
C11 C5 C4 C3 115.50(14) . . . . ?
C11 C5 C6 C7 78.62(13) . . . . ?
C11 C5 C13 O3 -32.35(12) . . . . ?
C11 C5 C13 C1 -151.24(11) . . . . ?
C11 C10 C9 N1 -40.79(18) . . . . ?
C12 O3 C13 C5 30.96(12) . . . . ?
C12 O3 C13 C1 154.13(10) . . . . ?
C12 C11 C5 C4 -91.42(12) . . . . ?
C12 C11 C5 C6 144.99(11) . . . . ?
C12 C11 C5 C13 23.15(13) . . . . ?
C12 C11 C10 C16 3.73(19) . . . . ?
C12 C11 C10 C9 -167.59(12) . . . . ?
C16 C15 C14 O4 -176.70(13) . . . . ?
C16 C15 C14 C12 1.19(19) . . . . ?
C16 C10 C9 N1 148.34(13) . . . . ?
C15 C16 C10 C11 -1.4(2) . . . . ?
C15 C16 C10 C9 169.90(13) . . . . ?
C5 C11 C12 O3 -5.04(15) . . . . ?
C5 C11 C12 C14 179.69(12) . . . . ?
C5 C11 C10 C16 179.44(13) . . . . ?
C5 C11 C10 C9 8.1(2) . . . . ?
C5 C4 C3 C2 4.1(2) . . . . ?
C10 C11 C12 O3 171.55(11) . . . . ?
C10 C11 C12 C14 -3.7(2) . . . . ?
C10 C11 C5 C4 92.41(16) . . . . ?
C10 C11 C5 C6 -31.18(19) . . . . ?
C10 C11 C5 C13 -153.02(14) . . . . ?
C10 C16 C15 C14 -1.0(2) . . . . ?
C7 N1 C9 C10 70.75(17) . . . . ?
C4 C5 C6 C7 -42.42(14) . . . . ?
C4 C5 C13 O3 80.35(12) . . . . ?
C4 C5 C13 C1 -38.54(15) . . . . ?
C4 C3 C2 O1 -111.12(15) . . . . ?
C4 C3 C2 C1 12.95(19) . . . . ?
C6 C5 C4 C3 -120.99(14) . . . . ?
C6 C5 C13 O3 -151.96(10) . . . . ?
C6 C5 C13 C1 89.15(14) . . . . ?
C13 O3 C12 C11 -16.69(14) . . . . ?
C13 O3 C12 C14 158.44(12) . . . . ?
C13 C5 C4 C3 8.29(17) . . . . ?
C13 C5 C6 C7 -169.05(11) . . . . ?
C13 C1 C2 O1 82.08(13) . . . . ?
C13 C1 C2 C3 -41.72(15) . . . . ?
C9 N1 C7 O2 168.44(12) . . . . ?
C9 N1 C7 C6 -16.97(18) . . . . ?
C2 C1 C13 O3 -59.60(14) . . . . ?
C2 C1 C13 C5 56.82(15) . . . . ?
C8 N1 C7 O2 -4.3(2) . . . . ?
C8 N1 C7 C6 170.27(11) . . . . ?
C8 N1 C9 C10 -116.26(13) . . . . ?
C17 O4 C14 C12 -165.24(12) . . . . ?
C17 O4 C14 C15 12.7(2) . . . . ?
